data_7206015
loop_
_publ_author_name
'Li, Yan'
'Zou, Wen-Qiang'
'Wu, Mei-Feng'
'Lin, Jian-Di'
'Zheng, Fa-Kun'
'Liu, Zhi-Fa'
'Wang, Shuai-Hua'
'Guo, Guo-Cong'
'Huang, Jin-Shun'

_publ_section_title
;
 Hydrothermal syntheses, crystal structures and magnetic properties of
 four Mn(ii) and Co(ii) coordination polymers generated from new
 carboxylate-introduced 1,2,3-triazole ligands
;
_journal_issue 11
_journal_name_full CrystEngComm
_journal_page_first 3868
_journal_paper_doi 10.1039/c1ce05208j
_journal_volume 13
_journal_year 2011
_chemical_formula_moiety Co3(C22H36N6O26)
_chemical_formula_sum 'C22 H36 Co3 N6 O26'
_chemical_formula_weight 977.36
_chemical_melting_point ?
_chemical_name_common Co3(C22H36N6O26)
_chemical_name_systematic Co3(C22H36N6O26)
_space_group_IT_number 2
_symmetry_cell_setting triclinic
_symmetry_space_group_name_Hall '-P 1'
_symmetry_space_group_name_H-M 'P -1'
_atom_sites_solution_hydrogens geom
_atom_sites_solution_primary direct
_atom_sites_solution_secondary difmap
_audit_creation_method SHELXL-97
_cell_angle_alpha 82.639(10)
_cell_angle_beta 82.527(10)
_cell_angle_gamma 71.827(9)
_cell_formula_units_Z 1
_cell_length_a 6.994(3)
_cell_length_b 10.990(4)
_cell_length_c 12.008(5)
_cell_measurement_reflns_used 2075
_cell_measurement_temperature 293(2)
_cell_measurement_theta_max 27.4835
_cell_measurement_theta_min 3.0817
_cell_volume 865.7(6)
_computing_cell_refinement 'CrystalClear (Rigaku Corp., 2002)'
_computing_data_collection 'CrystalClear (Rigaku Corp., 2002)'
_computing_data_reduction 'CrystalClear (Rigaku Corp., 2002)'
_computing_molecular_graphics 'DIAMOND (Brandenburg, 1999)'
_computing_publication_material 'Siemens SHELXTL^TM^ 5'
_computing_structure_refinement 'Siemens SHELXTL^TM^ 5'
_computing_structure_solution 'Siemens SHELXTL^TM^ 5'
_diffrn_ambient_temperature 293(2)
_diffrn_measured_fraction_theta_full 0.988
_diffrn_measured_fraction_theta_max 0.988
_diffrn_measurement_device_type 'Rigaku Mercury CCD'
_diffrn_measurement_method \w
_diffrn_radiation_monochromator graphite
_diffrn_radiation_source 'rotating-anode generator'
_diffrn_radiation_type MoK\a
_diffrn_radiation_wavelength 0.71073
_diffrn_reflns_av_R_equivalents 0.0220
_diffrn_reflns_av_sigmaI/netI 0.0418
_diffrn_reflns_limit_h_max 9
_diffrn_reflns_limit_h_min -8
_diffrn_reflns_limit_k_max 14
_diffrn_reflns_limit_k_min -14
_diffrn_reflns_limit_l_max 15
_diffrn_reflns_limit_l_min -13
_diffrn_reflns_number 6913
_diffrn_reflns_theta_full 27.48
_diffrn_reflns_theta_max 27.48
_diffrn_reflns_theta_min 3.08
_exptl_absorpt_coefficient_mu 1.533
_exptl_absorpt_correction_T_max 1.0000
_exptl_absorpt_correction_T_min 0.8856
_exptl_absorpt_correction_type multi-scan
_exptl_absorpt_process_details 'Sphere (Rigaku CrystalClear)'
_exptl_crystal_colour yellow
_exptl_crystal_density_diffrn 1.875
_exptl_crystal_density_method 'not measured'
_exptl_crystal_description block
_exptl_crystal_F_000 499
_exptl_crystal_size_max 0.20
_exptl_crystal_size_mid 0.15
_exptl_crystal_size_min 0.10
_refine_diff_density_max 0.695
_refine_diff_density_min -0.549
_refine_diff_density_rms 0.082
_refine_ls_extinction_method none
_refine_ls_goodness_of_fit_ref 1.031
_refine_ls_hydrogen_treatment mixed
_refine_ls_matrix_type full
_refine_ls_number_parameters 304
_refine_ls_number_reflns 3914
_refine_ls_number_restraints 21
_refine_ls_restrained_S_all 1.029
_refine_ls_R_factor_all 0.0561
_refine_ls_R_factor_gt 0.0398
_refine_ls_shift/su_max 0.000
_refine_ls_shift/su_mean 0.000
_refine_ls_structure_factor_coef Fsqd
_refine_ls_weighting_details 'calc w=1/[\s^2^(Fo^2^)+(0.0456P)^2^+0.5559P] where P=(Fo^2^+2Fc^2^)/3'
_refine_ls_weighting_scheme calc
_refine_ls_wR_factor_gt 0.0879
_refine_ls_wR_factor_ref 0.0971
_reflns_number_gt 3120
_reflns_number_total 3914
_reflns_threshold_expression >2sigma(I)
_cod_data_source_file c1ce05208j.txt
_cod_data_source_block 2
_cod_depositor_comments
;
The following automatic conversions were performed:
'_exptl_absorpt_correction_type' value 'Multi-scan' changed to
'multi-scan' according to
'/home/saulius/struct/CIF-dictionaries/cif_core.dic' dictionary named
'cif_core.dic' version 2.4.1 from 2010-06-29.

Automatic conversion script
Id: cif_fix_enum 1555 2011-01-17 13:19:09Z saulius 

The following automatic conversions were performed:

'_chemical_melting_point' value 'not measured' was changed to '?' -
the value is undefined or not given.

Automatic conversion script
Id: cif_fix_values 1569 2011-02-09 13:29:24Z adriana 
;
_cod_original_cell_volume 865.7(5)
_cod_original_sg_symbol_H-M P-1
_cod_database_code 7206015

loop_
_symmetry_equiv_pos_as_xyz
'x, y, z'
'-x, -y, -z'

loop_
_atom_site_label
_atom_site_type_symbol
_atom_site_fract_x
_atom_site_fract_y
_atom_site_fract_z
_atom_site_U_iso_or_equiv
_atom_site_adp_type
_atom_site_occupancy
_atom_site_symmetry_multiplicity
_atom_site_calc_flag
_atom_site_refinement_flags
_atom_site_disorder_assembly
_atom_site_disorder_group
Co1 Co 0.0000 0.5000 0.5000 0.02015(14) Uani 1 2 d S . .
Co2 Co 0.0000 0.0000 0.0000 0.02033(14) Uani 1 2 d S . .
Co3 Co 0.5000 1.0000 0.5000 0.02669(15) Uani 1 2 d S . .
O1W O 0.4180(4) 1.1304(3) 0.3595(2) 0.0468(7) Uani 1 1 d D . .
H1WA H 0.472(5) 1.188(3) 0.330(3) 0.070 Uiso 1 1 d D . .
H1WB H 0.293(2) 1.163(4) 0.347(4) 0.070 Uiso 1 1 d D . .
O2W O 0.2293(4) 0.9596(3) 0.5190(2) 0.0459(6) Uani 1 1 d D . .
H2WA H 0.136(5) 0.975(4) 0.574(2) 0.069 Uiso 1 1 d D . .
H2WB H 0.183(6) 0.924(4) 0.474(3) 0.069 Uiso 1 1 d D . .
O3W O 0.1732(4) -0.0641(2) 0.14076(19) 0.0355(5) Uani 1 1 d D . .
H3WA H 0.146(5) -0.089(4) 0.2097(13) 0.053 Uiso 1 1 d D . .
H3WB H 0.3015(18) -0.077(4) 0.134(3) 0.053 Uiso 1 1 d D . .
O4W O 0.2581(4) -0.1029(2) -0.0965(2) 0.0402(6) Uani 1 1 d D . .
H4WA H 0.279(6) -0.160(3) -0.142(3) 0.060 Uiso 1 1 d D . .
H4WB H 0.315(6) -0.047(3) -0.128(3) 0.060 Uiso 1 1 d D . .
O5W O 0.3121(3) 0.4075(2) 0.52764(16) 0.0244(4) Uani 1 1 d D . .
H5WA H 0.386(4) 0.414(3) 0.4661(15) 0.037 Uiso 1 1 d D . .
H5WB H 0.348(5) 0.448(3) 0.573(2) 0.037 Uiso 1 1 d D . .
O6W O 0.3839(4) 1.1434(2) 0.61141(19) 0.0406(6) Uani 1 1 d D . .
H6WA H 0.397(6) 1.134(3) 0.6821(11) 0.061 Uiso 1 1 d D . .
H6WB H 0.358(6) 1.2237(13) 0.592(3) 0.061 Uiso 1 1 d D . .
O7W O 0.0303(6) 1.1706(4) 0.3233(4) 0.0883(12) Uani 1 1 d D . .
H7WA H -0.090(4) 1.224(5) 0.319(5) 0.132 Uiso 1 1 d D . .
H7WB H 0.054(9) 1.141(6) 0.258(3) 0.132 Uiso 1 1 d D . .
O11 O 0.3954(3) 0.1055(2) -0.14783(18) 0.0326(5) Uani 1 1 d . . .
O12 O 0.1189(3) 0.15167(19) -0.02432(17) 0.0256(4) Uani 1 1 d . . .
O13 O 0.3798(4) 0.70599(19) -0.23970(17) 0.0338(5) Uani 1 1 d . . .
O14 O 0.4479(3) 0.5437(2) -0.34588(15) 0.0272(5) Uani 1 1 d . . .
O15 O 0.1175(4) 0.8338(2) 0.35972(18) 0.0398(6) Uani 1 1 d . . .
O16 O 0.0477(3) 0.68036(19) 0.48465(16) 0.0275(5) Uani 1 1 d . . .
N11 N 0.1724(3) 0.5303(2) 0.15255(17) 0.0163(4) Uani 1 1 d . . .
N12 N 0.1145(4) 0.4566(2) 0.24137(18) 0.0210(5) Uani 1 1 d . . .
N13 N 0.0764(4) 0.5253(2) 0.32725(18) 0.0202(5) Uani 1 1 d . . .
C11 C 0.3344(4) 0.5091(3) -0.1527(2) 0.0167(5) Uani 1 1 d . . .
C12 C 0.3433(4) 0.3826(3) -0.1627(2) 0.0185(5) Uani 1 1 d . . .
H20A H 0.3880 0.3481 -0.2316 0.022 Uiso 1 1 calc R . .
C13 C 0.2854(4) 0.3075(3) -0.0700(2) 0.0186(5) Uani 1 1 d . . .
C14 C 0.2280(4) 0.3564(3) 0.0347(2) 0.0186(5) Uani 1 1 d . . .
H16A H 0.1906 0.3064 0.0971 0.022 Uiso 1 1 calc R . .
C15 C 0.2277(4) 0.4805(2) 0.0443(2) 0.0149(5) Uani 1 1 d . . .
C16 C 0.2765(4) 0.5580(2) -0.0483(2) 0.0182(5) Uani 1 1 d . . .
H13A H 0.2705 0.6423 -0.0406 0.022 Uiso 1 1 calc R . .
C17 C 0.3902(4) 0.5934(3) -0.2537(2) 0.0195(5) Uani 1 1 d . . .
C18 C 0.2677(4) 0.1766(3) -0.0820(2) 0.0195(6) Uani 1 1 d . . .
C19 C 0.1709(4) 0.6448(3) 0.1821(2) 0.0188(5) Uani 1 1 d . . .
H19A H 0.2040 0.7115 0.1362 0.023 Uiso 1 1 calc R . .
C20 C 0.1093(4) 0.6406(3) 0.2953(2) 0.0187(5) Uani 1 1 d . . .
C21 C 0.0893(5) 0.7266(3) 0.3857(2) 0.0251(6) Uani 1 1 d . . .

loop_
_atom_site_aniso_label
_atom_site_aniso_U_11
_atom_site_aniso_U_22
_atom_site_aniso_U_33
_atom_site_aniso_U_23
_atom_site_aniso_U_13
_atom_site_aniso_U_12
Co1 0.0311(3) 0.0194(3) 0.0120(2) -0.00134(19) 0.0027(2) -0.0124(2)
Co2 0.0278(3) 0.0141(3) 0.0208(3) -0.00259(19) 0.0039(2) -0.0109(2)
Co3 0.0356(3) 0.0230(3) 0.0230(3) -0.0017(2) -0.0017(2) -0.0116(3)
O1W 0.0488(16) 0.0461(16) 0.0466(15) 0.0216(12) -0.0138(13) -0.0221(14)
O2W 0.0391(15) 0.0592(18) 0.0477(16) -0.0135(13) 0.0000(12) -0.0247(14)
O3W 0.0390(14) 0.0419(14) 0.0289(12) 0.0078(10) -0.0045(10) -0.0206(12)
O4W 0.0495(15) 0.0265(12) 0.0478(14) -0.0179(10) 0.0226(11) -0.0211(12)
O5W 0.0320(12) 0.0263(11) 0.0171(10) -0.0036(8) 0.0024(8) -0.0132(9)
O6W 0.0658(17) 0.0246(12) 0.0279(12) -0.0049(9) -0.0035(12) -0.0078(12)
O7W 0.073(3) 0.064(2) 0.130(4) -0.003(2) -0.044(2) -0.013(2)
O11 0.0409(13) 0.0229(11) 0.0357(12) -0.0131(9) 0.0146(10) -0.0153(10)
O12 0.0316(12) 0.0184(10) 0.0299(11) -0.0042(8) 0.0067(9) -0.0152(9)
O13 0.0621(16) 0.0187(11) 0.0227(11) -0.0033(8) 0.0097(10) -0.0199(11)
O14 0.0422(13) 0.0295(11) 0.0148(9) -0.0047(8) 0.0059(8) -0.0203(10)
O15 0.0728(18) 0.0303(12) 0.0264(11) -0.0044(9) 0.0021(11) -0.0321(13)
O16 0.0447(13) 0.0242(11) 0.0176(10) -0.0038(8) 0.0014(9) -0.0173(10)
N11 0.0206(12) 0.0169(11) 0.0115(10) -0.0014(8) 0.0006(8) -0.0069(9)
N12 0.0307(13) 0.0218(12) 0.0121(10) -0.0010(8) 0.0031(9) -0.0126(11)
N13 0.0288(13) 0.0213(12) 0.0128(10) -0.0021(9) 0.0009(9) -0.0116(10)
C11 0.0196(13) 0.0184(13) 0.0141(12) -0.0003(9) -0.0010(10) -0.0091(11)
C12 0.0222(14) 0.0188(13) 0.0164(12) -0.0041(10) -0.0004(10) -0.0083(11)
C13 0.0206(14) 0.0169(13) 0.0205(13) -0.0027(10) -0.0007(10) -0.0090(11)
C14 0.0222(14) 0.0178(13) 0.0166(12) 0.0009(10) 0.0019(10) -0.0094(11)
C15 0.0161(13) 0.0166(13) 0.0127(12) -0.0011(9) -0.0023(9) -0.0057(10)
C16 0.0251(14) 0.0137(12) 0.0176(13) -0.0019(10) 0.0021(10) -0.0101(11)
C17 0.0226(14) 0.0237(14) 0.0149(12) -0.0011(10) -0.0016(10) -0.0110(12)
C18 0.0289(15) 0.0161(13) 0.0148(12) 0.0007(10) -0.0023(11) -0.0094(12)
C19 0.0254(14) 0.0175(13) 0.0148(12) -0.0001(10) 0.0006(10) -0.0098(11)
C20 0.0236(14) 0.0170(13) 0.0158(12) -0.0026(10) 0.0013(10) -0.0074(11)
C21 0.0359(17) 0.0221(15) 0.0189(14) -0.0019(11) 0.0005(12) -0.0121(13)

loop_
_atom_type_symbol
_atom_type_description
_atom_type_scat_dispersion_real
_atom_type_scat_dispersion_imag
_atom_type_scat_source
C C 0.0033 0.0016 'International Tables Vol C Tables 4.2.6.8 and 6.1.1.4'
H H 0.0000 0.0000 'International Tables Vol C Tables 4.2.6.8 and 6.1.1.4'
N N 0.0061 0.0033 'International Tables Vol C Tables 4.2.6.8 and 6.1.1.4'
O O 0.0106 0.0060 'International Tables Vol C Tables 4.2.6.8 and 6.1.1.4'
Co Co 0.3494 0.9721 'International Tables Vol C Tables 4.2.6.8 and 6.1.1.4'

loop_
_geom_angle_atom_site_label_1
_geom_angle_atom_site_label_2
_geom_angle_atom_site_label_3
_geom_angle
_geom_angle_site_symmetry_1
_geom_angle_site_symmetry_3
_geom_angle_publ_flag
N13 Co1 N13 180.000(1) 2_566 . ?
N13 Co1 O16 101.08(8) 2_566 . ?
N13 Co1 O16 78.92(8) . . ?
N13 Co1 O16 78.92(8) 2_566 2_566 ?
N13 Co1 O16 101.08(8) . 2_566 ?
O16 Co1 O16 180.0 . 2_566 ?
N13 Co1 O5W 90.89(9) 2_566 2_566 ?
N13 Co1 O5W 89.11(9) . 2_566 ?
O16 Co1 O5W 89.55(8) . 2_566 ?
O16 Co1 O5W 90.45(8) 2_566 2_566 ?
N13 Co1 O5W 89.11(9) 2_566 . ?
N13 Co1 O5W 90.89(9) . . ?
O16 Co1 O5W 90.45(8) . . ?
O16 Co1 O5W 89.55(8) 2_566 . ?
O5W Co1 O5W 180.00(10) 2_566 . ?
O12 Co2 O12 180.00(14) . 2 ?
O12 Co2 O4W 92.66(8) . 2 ?
O12 Co2 O4W 87.34(8) 2 2 ?
O12 Co2 O4W 87.34(8) . . ?
O12 Co2 O4W 92.66(8) 2 . ?
O4W Co2 O4W 180.0(2) 2 . ?
O12 Co2 O3W 94.07(9) . 2 ?
O12 Co2 O3W 85.93(9) 2 2 ?
O4W Co2 O3W 86.46(11) 2 2 ?
O4W Co2 O3W 93.54(11) . 2 ?
O12 Co2 O3W 85.93(9) . . ?
O12 Co2 O3W 94.07(9) 2 . ?
O4W Co2 O3W 93.54(11) 2 . ?
O4W Co2 O3W 86.46(11) . . ?
O3W Co2 O3W 180.00(7) 2 . ?
O2W Co3 O2W 180.000(1) 2_676 . ?
O2W Co3 O1W 87.80(11) 2_676 . ?
O2W Co3 O1W 92.20(11) . . ?
O2W Co3 O1W 92.20(11) 2_676 2_676 ?
O2W Co3 O1W 87.80(11) . 2_676 ?
O1W Co3 O1W 180.00(10) . 2_676 ?
O2W Co3 O6W 89.20(11) 2_676 . ?
O2W Co3 O6W 90.80(11) . . ?
O1W Co3 O6W 92.55(11) . . ?
O1W Co3 O6W 87.45(11) 2_676 . ?
O2W Co3 O6W 90.80(11) 2_676 2_676 ?
O2W Co3 O6W 89.20(11) . 2_676 ?
O1W Co3 O6W 87.45(11) . 2_676 ?
O1W Co3 O6W 92.55(11) 2_676 2_676 ?
O6W Co3 O6W 180.000(1) . 2_676 ?
Co3 O1W H1WA 128(3) . . ?
Co3 O1W H1WB 121(3) . . ?
H1WA O1W H1WB 104(2) . . ?
Co3 O2W H2WA 128(3) . . ?
Co3 O2W H2WB 128(2) . . ?
H2WA O2W H2WB 104(2) . . ?
Co2 O3W H3WA 134(2) . . ?
Co2 O3W H3WB 122(2) . . ?
H3WA O3W H3WB 104(2) . . ?
Co2 O4W H4WA 134(3) . . ?
Co2 O4W H4WB 106(3) . . ?
H4WA O4W H4WB 107(2) . . ?
Co1 O5W H5WA 109(2) . . ?
Co1 O5W H5WB 110(2) . . ?
H5WA O5W H5WB 105(2) . . ?
Co3 O6W H6WA 126(3) . . ?
Co3 O6W H6WB 124(2) . . ?
H6WA O6W H6WB 106(2) . . ?
H7WA O7W H7WB 101(2) . . ?
C18 O12 Co2 136.13(18) . . ?
C21 O16 Co1 116.54(17) . . ?
C19 N11 N12 111.8(2) . . ?
C19 N11 C15 129.0(2) . . ?
N12 N11 C15 119.2(2) . . ?
N13 N12 N11 105.5(2) . . ?
N12 N13 C20 110.6(2) . . ?
N12 N13 Co1 137.06(18) . . ?
C20 N13 Co1 112.16(16) . . ?
C16 C11 C12 119.5(2) . . ?
C16 C11 C17 119.6(2) . . ?
C12 C11 C17 120.9(2) . . ?
C13 C12 C11 120.3(2) . . ?
C13 C12 H20A 119.9 . . ?
C11 C12 H20A 119.9 . . ?
C14 C13 C12 120.1(2) . . ?
C14 C13 C18 118.4(2) . . ?
C12 C13 C18 121.3(2) . . ?
C15 C14 C13 118.9(2) . . ?
C15 C14 H16A 120.6 . . ?
C13 C14 H16A 120.6 . . ?
C14 C15 C16 121.5(2) . . ?
C14 C15 N11 119.0(2) . . ?
C16 C15 N11 119.5(2) . . ?
C15 C16 C11 119.6(2) . . ?
C15 C16 H13A 120.2 . . ?
C11 C16 H13A 120.2 . . ?
O13 C17 O14 124.5(2) . . ?
O13 C17 C11 118.1(2) . . ?
O14 C17 C11 117.4(2) . . ?
O11 C18 O12 126.6(2) . . ?
O11 C18 C13 118.9(2) . . ?
O12 C18 C13 114.5(2) . . ?
N11 C19 C20 104.3(2) . . ?
N11 C19 H19A 127.8 . . ?
C20 C19 H19A 127.8 . . ?
N13 C20 C19 107.8(2) . . ?
N13 C20 C21 117.3(2) . . ?
C19 C20 C21 134.7(2) . . ?
O15 C21 O16 125.7(3) . . ?
O15 C21 C20 119.3(2) . . ?
O16 C21 C20 114.9(2) . . ?

loop_
_geom_bond_atom_site_label_1
_geom_bond_atom_site_label_2
_geom_bond_distance
_geom_bond_site_symmetry_2
_geom_bond_publ_flag
Co1 N13 2.079(2) 2_566 ?
Co1 N13 2.079(2) . ?
Co1 O16 2.092(2) . ?
Co1 O16 2.092(2) 2_566 ?
Co1 O5W 2.151(2) 2_566 ?
Co1 O5W 2.151(2) . ?
Co2 O12 2.0573(19) . ?
Co2 O12 2.0573(19) 2 ?
Co2 O4W 2.097(2) 2 ?
Co2 O4W 2.097(2) . ?
Co2 O3W 2.125(2) 2 ?
Co2 O3W 2.125(2) . ?
Co3 O2W 2.054(2) 2_676 ?
Co3 O2W 2.054(2) . ?
Co3 O1W 2.085(2) . ?
Co3 O1W 2.085(2) 2_676 ?
Co3 O6W 2.096(2) . ?
Co3 O6W 2.096(2) 2_676 ?
O1W H1WA 0.859(10) . ?
O1W H1WB 0.861(10) . ?
O2W H2WA 0.854(10) . ?
O2W H2WB 0.859(10) . ?
O3W H3WA 0.854(10) . ?
O3W H3WB 0.858(10) . ?
O4W H4WA 0.848(10) . ?
O4W H4WB 0.852(10) . ?
O5W H5WA 0.854(10) . ?
O5W H5WB 0.853(10) . ?
O6W H6WA 0.855(10) . ?
O6W H6WB 0.852(10) . ?
O7W H7WA 0.865(10) . ?
O7W H7WB 0.866(10) . ?
O11 C18 1.254(3) . ?
O12 C18 1.257(3) . ?
O13 C17 1.249(3) . ?
O14 C17 1.260(3) . ?
O15 C21 1.249(3) . ?
O16 C21 1.266(3) . ?
N11 C19 1.347(3) . ?
N11 N12 1.352(3) . ?
N11 C15 1.435(3) . ?
N12 N13 1.307(3) . ?
N13 C20 1.356(3) . ?
C11 C16 1.389(3) . ?
C11 C12 1.393(4) . ?
C11 C17 1.515(4) . ?
C12 C13 1.393(4) . ?
C12 H20A 0.9300 . ?
C13 C14 1.392(4) . ?
C13 C18 1.508(4) . ?
C14 C15 1.383(4) . ?
C14 H16A 0.9300 . ?
C15 C16 1.385(3) . ?
C16 H13A 0.9300 . ?
C19 C20 1.371(3) . ?
C19 H19A 0.9300 . ?
C20 C21 1.494(4) . ?

loop_
_geom_hbond_atom_site_label_D
_geom_hbond_atom_site_label_H
_geom_hbond_atom_site_label_A
_geom_hbond_distance_DH
_geom_hbond_distance_HA
_geom_hbond_distance_DA
_geom_hbond_angle_DHA
_geom_hbond_site_symmetry_A
O1W H1WA O13 0.859(10) 1.929(14) 2.775(3) 168(4) 2_675
O1W H1WB O7W 0.861(10) 1.870(17) 2.691(5) 159(4) .
O2W H2WA O15 0.854(10) 2.44(3) 3.107(4) 136(4) 2_576
O2W H2WA O7W 0.854(10) 2.39(4) 2.993(5) 128(4) 2_576
O2W H2WB O15 0.859(10) 1.962(11) 2.815(3) 172(4) .
O3W H3WA O15 0.854(10) 1.904(12) 2.752(3) 172(4) 1_545
O3W H3WB O11 0.858(10) 2.071(13) 2.919(3) 170(3) 2_655
O4W H4WA O13 0.848(10) 1.905(13) 2.743(3) 169(4) 1_545
O4W H4WB O11 0.852(10) 1.909(15) 2.721(3) 159(3) .
O5W H5WA O14 0.854(10) 1.838(12) 2.679(3) 168(3) 2_665
O5W H5WB O14 0.853(10) 1.854(11) 2.701(3) 172(3) 1_556
O6W H6WA O11 0.855(10) 2.026(12) 2.876(3) 173(4) 1_566
O6W H6WB O5W 0.852(10) 2.008(11) 2.856(3) 174(4) 1_565
O7W H7WA O13 0.865(10) 2.23(3) 3.008(4) 150(5) 2_575
